data_4118503
loop_
_publ_author_name
'Takashi Shirahata'
'Keita Shiratori'
'Shouhei Kumeta'
'Tadashi Kawamoto'
'Tadahiko Ishikawa'
'Shin-ya Koshihara'
'Yoshiaki Nakano'
'Hideki Yamochi'
'Misaki, Yohji'
'Takehiko Mori'

_publ_contact_author_address
;
Department of Applied Chemistry, 
Graduate School of Science and Engineering, 
Ehime University, 
3 Bunkyo-cho, Matsuyama 790-8577, Japan
;
_publ_contact_author_email shirahata.takashi.mj@ehime-u.ac.jp
_publ_contact_author_fax +81-89-927-9922
_publ_contact_author_name 'Dr Takashi Shirahata'
_publ_contact_author_phone +81-89-927-8537
_publ_section_title
;
 Structural Transitions from Triangular to Square Molecular Arrangements
 in the Quasi-One-Dimensional Molecular Conductors (DMEDO-TTF)2XF6 (X = P,
 As, and Sb)
;
_journal_name_full 'Journal of the American Chemical Society'
_journal_page_first 13330
_journal_page_last 13340
_journal_paper_doi 10.1021/ja303435n
_journal_volume 134
_journal_year 2012
_chemical_formula_sum 'C20 H20 F6 O4 P S8'
_chemical_formula_weight 725.81
_chemical_name_systematic
; 
 ? 
;
_space_group_IT_number 2
_symmetry_cell_setting triclinic
_symmetry_space_group_name_Hall '-P 1'
_symmetry_space_group_name_H-M 'P -1'
_atom_sites_solution_hydrogens geom
_atom_sites_solution_primary direct
_atom_sites_solution_secondary difmap
_audit_creation_method SHELXL-97
_cell_angle_alpha 89.054(10)
_cell_angle_beta 114.137(9)
_cell_angle_gamma 81.358(8)
_cell_formula_units_Z 1
_cell_length_a 7.536(5)
_cell_length_b 13.993(10)
_cell_length_c 6.899(5)
_cell_measurement_reflns_used 998
_cell_measurement_temperature 100
_cell_measurement_theta_max 27.84
_cell_measurement_theta_min 2.96
_cell_volume 653.9(8)
_computing_cell_refinement 'Bruker SAINT'
_computing_data_collection 'Bruker APEX2'
_computing_data_reduction 'Bruker SAINT'
_computing_molecular_graphics 'CrystalStructure 4.0'
_computing_publication_material 'CrystalStructure 4.0 (Rigaku, 2010)'
_computing_structure_refinement 'SHELXL97 (Sheldrick, 2008)'
_computing_structure_solution 'Il Milione (Burla, et al., 2007)'
_diffrn_ambient_temperature 100
_diffrn_detector_area_resol_mean 8.333
_diffrn_measured_fraction_theta_full 0.990
_diffrn_measured_fraction_theta_max 0.990
_diffrn_measurement_device_type 'Bruker APEX-II CCD'
_diffrn_measurement_method '\f and \w scans'
_diffrn_radiation_monochromator graphite
_diffrn_radiation_source 'fine-focus sealed tube'
_diffrn_radiation_type MoK\a
_diffrn_radiation_wavelength 0.71073
_diffrn_reflns_av_R_equivalents 0.0322
_diffrn_reflns_av_sigmaI/netI 0.0899
_diffrn_reflns_limit_h_max 9
_diffrn_reflns_limit_h_min -9
_diffrn_reflns_limit_k_max 14
_diffrn_reflns_limit_k_min -17
_diffrn_reflns_limit_l_max 7
_diffrn_reflns_limit_l_min -8
_diffrn_reflns_number 3618
_diffrn_reflns_theta_full 27.72
_diffrn_reflns_theta_max 27.72
_diffrn_reflns_theta_min 1.48
_exptl_absorpt_coefficient_mu 0.818
_exptl_absorpt_correction_T_max 0.9838
_exptl_absorpt_correction_T_min 0.7356
_exptl_absorpt_correction_type empirical
_exptl_absorpt_process_details
;
SADABS Sheldrick 1996
;
_exptl_crystal_colour black
_exptl_crystal_density_diffrn 1.843
_exptl_crystal_description Plate
_exptl_crystal_F_000 369
_exptl_crystal_size_max 0.40
_exptl_crystal_size_mid 0.06
_exptl_crystal_size_min 0.02
_refine_diff_density_max 1.047
_refine_diff_density_min -0.946
_refine_diff_density_rms 0.201
_refine_ls_extinction_method none
_refine_ls_goodness_of_fit_ref 1.013
_refine_ls_hydrogen_treatment mixed
_refine_ls_matrix_type full
_refine_ls_number_parameters 183
_refine_ls_number_reflns 2813
_refine_ls_number_restraints 0
_refine_ls_restrained_S_all 1.013
_refine_ls_R_factor_all 0.1250
_refine_ls_R_factor_gt 0.0700
_refine_ls_shift/su_max 0.000
_refine_ls_shift/su_mean 0.000
_refine_ls_structure_factor_coef Fsqd
_refine_ls_weighting_details 'calc w=1/[\s^2^(Fo^2^)+(0.1384P)^2^+0.0000P] where P=(Fo^2^+2Fc^2^)/3'
_refine_ls_weighting_scheme calc
_refine_ls_wR_factor_gt 0.1796
_refine_ls_wR_factor_ref 0.2244
_reflns_number_gt 1707
_reflns_number_total 2813
_reflns_threshold_expression >2sigma(I)
_cod_data_source_file ja303435n_si_002_4.cif
_cod_data_source_block DMEDO-TTF_2_PF_6_LT
_cod_original_cell_volume 653.8(8)
_cod_database_code 4118503

loop_
_symmetry_equiv_pos_as_xyz
'x, y, z'
'-x, -y, -z'

loop_
_atom_site_label
_atom_site_type_symbol
_atom_site_fract_x
_atom_site_fract_y
_atom_site_fract_z
_atom_site_U_iso_or_equiv
_atom_site_adp_type
_atom_site_occupancy
_atom_site_symmetry_multiplicity
_atom_site_calc_flag
_atom_site_refinement_flags
S1 S 0.3239(2) 0.61309(11) 0.6634(3) 0.0164(4) Uani 1 1 d .
S2 S 0.7399(2) 0.52292(11) 0.8529(3) 0.0165(4) Uani 1 1 d .
S3 S 0.1944(2) 0.40476(11) 0.6245(3) 0.0167(4) Uani 1 1 d .
S4 S 0.6145(2) 0.31070(11) 0.8109(2) 0.0159(4) Uani 1 1 d .
O1 O 0.0900(6) 0.2309(3) 0.5842(7) 0.0194(10) Uani 1 1 d .
O2 O 0.5016(6) 0.1400(3) 0.7691(7) 0.0208(10) Uani 1 1 d .
C1 C 0.4971(9) 0.5072(5) 0.7476(10) 0.0152(13) Uani 1 1 d .
C2 C 0.4407(9) 0.4174(5) 0.7299(10) 0.0159(13) Uani 1 1 d .
C3 C 0.4945(9) 0.6918(4) 0.7330(10) 0.0160(13) Uani 1 1 d .
C4 C 0.6871(10) 0.6502(5) 0.8231(10) 0.0184(14) Uani 1 1 d .
C5 C 0.2456(9) 0.2782(4) 0.6510(10) 0.0153(13) Uani 1 1 d .
C6 C 0.4357(9) 0.2364(5) 0.7358(10) 0.0177(14) Uani 1 1 d .
C7 C 0.4124(9) 0.7975(5) 0.6891(10) 0.0182(14) Uani 1 1 d .
H7A H 0.5206 0.8346 0.7450 0.027 Uiso 1 1 calc R
H7B H 0.3227 0.8137 0.7585 0.027 Uiso 1 1 calc R
H7C H 0.3400 0.8135 0.5349 0.027 Uiso 1 1 calc R
C8 C 0.8631(9) 0.6999(5) 0.8977(10) 0.0190(14) Uani 1 1 d .
H8A H 0.9514 0.6738 0.8321 0.028 Uiso 1 1 calc R
H8B H 0.9334 0.6888 1.0532 0.028 Uiso 1 1 calc R
H8C H 0.8198 0.7698 0.8568 0.028 Uiso 1 1 calc R
C9 C 0.1551(10) 0.1298(5) 0.5654(11) 0.0203(14) Uani 1 1 d .
H9A H 0.1776(14) 0.1242(6) 0.433(6) 0.024 Uiso 1 1 calc R
H9B H 0.050(5) 0.0916(19) 0.5546(13) 0.024 Uiso 1 1 calc R
C10 C 0.3425(10) 0.0894(5) 0.7554(11) 0.0217(15) Uani 1 1 d .
H10A H 0.3211(15) 0.0956(5) 0.883(7) 0.026 Uiso 1 1 calc R
H10B H 0.379(2) 0.022(3) 0.7446(12) 0.026 Uiso 1 1 calc R
P1 P 0.0000 0.0000 0.0000 0.0176(6) Uani 1 2 d S
F1 F 0.1032(6) -0.0447(3) -0.1485(6) 0.0248(9) Uani 1 1 d .
F2 F -0.2011(5) -0.0355(3) -0.1502(6) 0.0233(9) Uani 1 1 d .
F3 F 0.0696(6) -0.1013(3) 0.1411(6) 0.0261(10) Uani 1 1 d .

loop_
_atom_site_aniso_label
_atom_site_aniso_U_11
_atom_site_aniso_U_22
_atom_site_aniso_U_33
_atom_site_aniso_U_23
_atom_site_aniso_U_13
_atom_site_aniso_U_12
S1 0.0128(8) 0.0147(8) 0.0198(9) -0.0003(6) 0.0056(6) -0.0003(6)
S2 0.0138(8) 0.0153(8) 0.0196(9) -0.0008(6) 0.0062(6) -0.0025(6)
S3 0.0132(8) 0.0161(8) 0.0188(8) 0.0001(6) 0.0052(6) -0.0014(6)
S4 0.0115(8) 0.0160(8) 0.0182(8) 0.0005(6) 0.0045(6) -0.0014(6)
O1 0.017(2) 0.017(2) 0.025(3) -0.0034(19) 0.010(2) -0.0014(18)
O2 0.019(2) 0.014(2) 0.029(3) 0.0008(19) 0.010(2) 0.0006(18)
C1 0.012(3) 0.018(3) 0.014(3) 0.002(2) 0.005(3) 0.002(2)
C2 0.012(3) 0.017(3) 0.016(3) 0.001(2) 0.005(3) 0.000(2)
C3 0.020(3) 0.012(3) 0.018(3) -0.003(2) 0.011(3) -0.003(2)
C4 0.026(4) 0.018(3) 0.013(3) 0.000(2) 0.010(3) -0.003(3)
C5 0.016(3) 0.012(3) 0.016(3) 0.001(2) 0.005(3) -0.001(2)
C6 0.017(3) 0.014(3) 0.020(3) 0.002(2) 0.006(3) -0.002(2)
C7 0.015(3) 0.019(3) 0.016(3) -0.002(3) 0.004(3) 0.000(3)
C8 0.017(3) 0.019(3) 0.017(3) 0.000(3) 0.004(3) -0.002(3)
C9 0.019(3) 0.021(4) 0.022(4) -0.005(3) 0.009(3) -0.005(3)
C10 0.024(4) 0.014(3) 0.029(4) -0.003(3) 0.012(3) -0.006(3)
P1 0.0177(12) 0.0187(12) 0.0187(13) -0.0018(9) 0.0097(10) -0.0035(9)
F1 0.024(2) 0.035(2) 0.021(2) -0.0084(17) 0.0148(18) -0.0066(17)
F2 0.019(2) 0.026(2) 0.027(2) -0.0058(16) 0.0121(17) -0.0048(16)
F3 0.030(2) 0.019(2) 0.029(2) 0.0060(17) 0.0147(19) -0.0003(17)

loop_
_atom_type_symbol
_atom_type_description
_atom_type_scat_dispersion_real
_atom_type_scat_dispersion_imag
_atom_type_scat_source
C C 0.0033 0.0016 'International Tables Vol C Tables 4.2.6.8 and 6.1.1.4'
H H 0.0000 0.0000 'International Tables Vol C Tables 4.2.6.8 and 6.1.1.4'
O O 0.0106 0.0060 'International Tables Vol C Tables 4.2.6.8 and 6.1.1.4'
S S 0.1246 0.1234 'International Tables Vol C Tables 4.2.6.8 and 6.1.1.4'
P P 0.1023 0.0942 'International Tables Vol C Tables 4.2.6.8 and 6.1.1.4'
F F 0.0171 0.0103 'International Tables Vol C Tables 4.2.6.8 and 6.1.1.4'

loop_
_geom_angle_atom_site_label_1
_geom_angle_atom_site_label_2
_geom_angle_atom_site_label_3
_geom_angle
_geom_angle_site_symmetry_1
_geom_angle_site_symmetry_3
C1 S1 C3 95.8(3) . .
C1 S2 C4 95.4(3) . .
C2 S3 C5 94.2(3) . .
C6 S4 C2 93.5(3) . .
C5 O1 C9 109.8(5) . .
C6 O2 C10 109.7(5) . .
C2 C1 S2 123.2(5) . .
C2 C1 S1 121.3(5) . .
S2 C1 S1 115.4(4) . .
C1 C2 S3 121.8(5) . .
C1 C2 S4 121.5(5) . .
S3 C2 S4 116.7(4) . .
C4 C3 C7 127.1(6) . .
C4 C3 S1 116.4(5) . .
C7 C3 S1 116.5(5) . .
C3 C4 C8 127.6(6) . .
C3 C4 S2 116.9(5) . .
C8 C4 S2 115.4(5) . .
C6 C5 O1 125.6(6) . .
C6 C5 S3 117.1(5) . .
O1 C5 S3 117.3(4) . .
C5 C6 O2 125.0(6) . .
C5 C6 S4 118.4(5) . .
O2 C6 S4 116.6(4) . .
C3 C7 H7A 109.5 . .
C3 C7 H7B 109.5 . .
H7A C7 H7B 109.5 . .
C3 C7 H7C 109.5 . .
H7A C7 H7C 109.5 . .
H7B C7 H7C 109.5 . .
C4 C8 H8A 109.5 . .
C4 C8 H8B 109.5 . .
H8A C8 H8B 109.5 . .
C4 C8 H8C 109.5 . .
H8A C8 H8C 109.5 . .
H8B C8 H8C 109.5 . .
O1 C9 C10 110.5(5) . .
O1 C9 H9A 109.5 . .
C10 C9 H9A 109.5 . .
O1 C9 H9B 109.5 . .
C10 C9 H9B 109.5 . .
H9A C9 H9B 108.1 . .
O2 C10 C9 111.0(5) . .
O2 C10 H10A 109.4 . .
C9 C10 H10A 109.4 . .
O2 C10 H10B 109.4 . .
C9 C10 H10B 109.4 . .
H10A C10 H10B 108.0 . .
F3 P1 F3 180.0 . 2
F3 P1 F1 89.9(2) . .
F3 P1 F1 90.1(2) 2 .
F3 P1 F1 90.1(2) . 2
F3 P1 F1 89.9(2) 2 2
F1 P1 F1 180.0 . 2
F3 P1 F2 90.6(2) . 2
F3 P1 F2 89.4(2) 2 2
F1 P1 F2 89.8(2) . 2
F1 P1 F2 90.2(2) 2 2
F3 P1 F2 89.4(2) . .
F3 P1 F2 90.6(2) 2 .
F1 P1 F2 90.2(2) . .
F1 P1 F2 89.8(2) 2 .
F2 P1 F2 180.0 2 .

loop_
_geom_bond_atom_site_label_1
_geom_bond_atom_site_label_2
_geom_bond_distance
_geom_bond_site_symmetry_2
S1 C1 1.734(6) .
S1 C3 1.742(7) .
S2 C1 1.722(7) .
S2 C4 1.755(7) .
S3 C2 1.733(7) .
S3 C5 1.745(6) .
S4 C6 1.742(7) .
S4 C2 1.744(6) .
O1 C5 1.351(8) .
O1 C9 1.452(8) .
O2 C6 1.346(7) .
O2 C10 1.454(8) .
C1 C2 1.377(9) .
C3 C4 1.352(9) .
C3 C7 1.490(8) .
C4 C8 1.497(9) .
C5 C6 1.337(9) .
C7 H7A 0.9800 .
C7 H7B 0.9800 .
C7 H7C 0.9800 .
C8 H8A 0.9800 .
C8 H8B 0.9800 .
C8 H8C 0.9800 .
C9 C10 1.501(9) .
C9 H9A 0.9963 .
C9 H9B 0.9963 .
C10 H10A 0.9578 .
C10 H10B 0.9578 .
P1 F3 1.595(4) .
P1 F3 1.595(4) 2
P1 F1 1.603(4) .
P1 F1 1.604(4) 2
P1 F2 1.605(4) 2
P1 F2 1.605(4) .
